data_1503200
loop_
_publ_author_name
'Hayashi, Shin-ya'
'Inokuma, Yasuhide'
'Osuka, Atsuhiro'

_publ_section_title
;
 meso-Tris(oligo-2,5-thienylene)-substituted subporphyrins.
;
_journal_issue 18
_journal_name_full 'Organic letters'
_journal_page_first 4148
_journal_page_last 4151
_journal_paper_doi 10.1021/ol101746d
_journal_volume 12
_journal_year 2010
_chemical_formula_moiety 'C28 H15 B Br3 N3 O S3 '
_chemical_formula_sum 'C28 H15 B Br3 N3 O S3'
_chemical_formula_weight 756.15
_chemical_name_systematic
; 
 ? 
;
_space_group_IT_number 15
_symmetry_cell_setting monoclinic
_symmetry_Int_Tables_number 15
_symmetry_space_group_name_Hall '-C 2yc'
_symmetry_space_group_name_H-M 'C 1 2/c 1'
_atom_sites_solution_hydrogens geom
_atom_sites_solution_primary direct
_atom_sites_solution_secondary difmap
_audit_creation_method SHELXL-97
_cell_angle_alpha 90.00
_cell_angle_beta 101.36(7)
_cell_angle_gamma 90.00
_cell_formula_units_Z 8
_cell_length_a 28.04(4)
_cell_length_b 7.483(12)
_cell_length_c 26.42(5)
_cell_measurement_reflns_used 16150
_cell_measurement_temperature 123(2)
_cell_measurement_theta_max 27.5
_cell_measurement_theta_min 3.0
_cell_volume 5435(16)
_computing_structure_refinement 'SHELXL-97 (Sheldrick, 1997)'
_computing_structure_solution 'SHELXS-97 (Sheldrick, 1990)'
_diffrn_ambient_temperature 123(2)
_diffrn_detector_area_resol_mean 10.00
_diffrn_measured_fraction_theta_full 0.997
_diffrn_measured_fraction_theta_max 0.997
_diffrn_measurement_device_type 'Rigaku RAXIS-RAPID'
_diffrn_measurement_method \w
_diffrn_radiation_monochromator graphite
_diffrn_radiation_source 'fine-focus sealed tube'
_diffrn_radiation_type MoK\a
_diffrn_radiation_wavelength 0.71075
_diffrn_reflns_av_R_equivalents 0.0599
_diffrn_reflns_av_sigmaI/netI 0.0515
_diffrn_reflns_limit_h_max 36
_diffrn_reflns_limit_h_min -36
_diffrn_reflns_limit_k_max 9
_diffrn_reflns_limit_k_min -9
_diffrn_reflns_limit_l_max 34
_diffrn_reflns_limit_l_min -34
_diffrn_reflns_number 24661
_diffrn_reflns_theta_full 27.48
_diffrn_reflns_theta_max 27.48
_diffrn_reflns_theta_min 3.07
_exptl_absorpt_coefficient_mu 4.715
_exptl_absorpt_correction_T_max 0.6500
_exptl_absorpt_correction_T_min 0.3320
_exptl_absorpt_correction_type multi-scan
_exptl_crystal_colour red
_exptl_crystal_density_diffrn 1.848
_exptl_crystal_density_method 'not measured'
_exptl_crystal_description prism
_exptl_crystal_F_000 2960
_exptl_crystal_size_max 0.30
_exptl_crystal_size_mid 0.20
_exptl_crystal_size_min 0.10
_refine_diff_density_max 1.101
_refine_diff_density_min -0.777
_refine_diff_density_rms 0.111
_refine_ls_extinction_method none
_refine_ls_goodness_of_fit_ref 1.034
_refine_ls_hydrogen_treatment constr
_refine_ls_matrix_type full
_refine_ls_number_parameters 353
_refine_ls_number_reflns 6223
_refine_ls_number_restraints 0
_refine_ls_restrained_S_all 1.034
_refine_ls_R_factor_all 0.0671
_refine_ls_R_factor_gt 0.0423
_refine_ls_shift/su_max 0.001
_refine_ls_shift/su_mean 0.000
_refine_ls_structure_factor_coef Fsqd
_refine_ls_weighting_details 'calc w=1/[\s^2^(Fo^2^)+(0.0379P)^2^+20.9450P] where P=(Fo^2^+2Fc^2^)/3'
_refine_ls_weighting_scheme calc
_refine_ls_wR_factor_gt 0.0900
_refine_ls_wR_factor_ref 0.0998
_reflns_number_gt 4596
_reflns_number_total 6223
_reflns_threshold_expression >2sigma(I)
_cod_data_source_file ol101746d_si_003.cif
_cod_data_source_block shelxl
_cod_original_cell_volume 5434(15)
_cod_database_code 1503200

loop_
_symmetry_equiv_pos_as_xyz
'x, y, z'
'-x, y, -z+1/2'
'x+1/2, y+1/2, z'
'-x+1/2, y+1/2, -z+1/2'
'-x, -y, -z'
'x, -y, z-1/2'
'-x+1/2, -y+1/2, -z'
'x+1/2, -y+1/2, z-1/2'

loop_
_atom_site_label
_atom_site_type_symbol
_atom_site_fract_x
_atom_site_fract_y
_atom_site_fract_z
_atom_site_U_iso_or_equiv
_atom_site_adp_type
_atom_site_occupancy
_atom_site_symmetry_multiplicity
_atom_site_calc_flag
_atom_site_refinement_flags
Br1 Br 0.139084(17) 0.55382(6) 0.029093(18) 0.03519(12) Uani 1 1 d .
Br2 Br -0.108932(16) -0.98995(7) -0.078568(18) 0.03778(13) Uani 1 1 d .
Br3 Br 0.344872(17) -1.08478(7) -0.184657(18) 0.03774(13) Uani 1 1 d .
S4 S 0.11817(4) 0.23521(13) -0.04722(4) 0.0253(2) Uani 1 1 d .
S5 S -0.02518(4) -0.72452(15) -0.08672(4) 0.0271(2) Uani 1 1 d .
S6 S 0.25195(4) -0.88848(14) -0.16658(4) 0.0272(2) Uani 1 1 d .
O1 O 0.10617(9) -0.2438(3) -0.21279(10) 0.0216(6) Uani 1 1 d .
N1 N 0.11262(11) -0.5441(4) -0.17255(11) 0.0180(6) Uani 1 1 d .
N2 N 0.16638(11) -0.3107(4) -0.13737(12) 0.0188(6) Uani 1 1 d .
N3 N 0.08403(11) -0.3054(4) -0.12731(12) 0.0181(6) Uani 1 1 d .
C1 C 0.07246(13) -0.6442(5) -0.16945(14) 0.0181(7) Uani 1 1 d .
C2 C 0.08414(14) -0.8231(5) -0.18175(14) 0.0213(8) Uani 1 1 d .
H2 H 0.0630 -0.9232 -0.1842 0.026 Uiso 1 1 calc R
C3 C 0.13122(14) -0.8255(5) -0.18947(13) 0.0202(8) Uani 1 1 d .
H3 H 0.1481 -0.9266 -0.1988 0.024 Uiso 1 1 calc R
C4 C 0.15023(13) -0.6482(5) -0.18097(14) 0.0187(8) Uani 1 1 d .
C5 C 0.19797(13) -0.5730(5) -0.17137(14) 0.0208(8) Uani 1 1 d .
C6 C 0.20568(13) -0.4075(5) -0.14476(14) 0.0198(8) Uani 1 1 d .
C7 C 0.24728(14) -0.3281(5) -0.11237(15) 0.0231(8) Uani 1 1 d .
H7 H 0.2802 -0.3625 -0.1102 0.028 Uiso 1 1 calc R
C8 C 0.23085(14) -0.1930(5) -0.08496(15) 0.0237(8) Uani 1 1 d .
H8 H 0.2506 -0.1176 -0.0605 0.028 Uiso 1 1 calc R
C9 C 0.17921(13) -0.1852(5) -0.09954(14) 0.0201(8) Uani 1 1 d .
C10 C 0.14166(13) -0.1007(5) -0.07893(14) 0.0192(8) Uani 1 1 d .
C11 C 0.09402(14) -0.1728(5) -0.09144(15) 0.0207(8) Uani 1 1 d .
C12 C 0.05258(14) -0.1669(5) -0.06637(15) 0.0242(8) Uani 1 1 d .
H12 H 0.0476 -0.0832 -0.0409 0.029 Uiso 1 1 calc R
C13 C 0.02199(14) -0.3022(5) -0.08567(15) 0.0239(8) Uani 1 1 d .
H13 H -0.0082 -0.3289 -0.0761 0.029 Uiso 1 1 calc R
C14 C 0.04316(13) -0.3981(5) -0.12315(15) 0.0205(8) Uani 1 1 d .
C15 C 0.03517(13) -0.5686(5) -0.14740(14) 0.0190(8) Uani 1 1 d .
C16 C 0.24051(14) -0.6667(5) -0.18250(14) 0.0221(8) Uani 1 1 d .
C17 C 0.27678(14) -0.5962(6) -0.20464(16) 0.0272(9) Uani 1 1 d .
H17 H 0.2772 -0.4756 -0.2157 0.033 Uiso 1 1 calc R
C18 C 0.31329(15) -0.7211(6) -0.20921(16) 0.0306(10) Uani 1 1 d .
H18 H 0.3406 -0.6947 -0.2243 0.037 Uiso 1 1 calc R
C19 C 0.30521(15) -0.8808(6) -0.19002(15) 0.0281(9) Uani 1 1 d .
C20 C 0.15380(14) 0.0447(5) -0.04148(14) 0.0206(8) Uani 1 1 d .
C21 C 0.19195(14) 0.0592(6) -0.00072(15) 0.0255(9) Uani 1 1 d .
H21 H 0.2161 -0.0306 0.0082 0.031 Uiso 1 1 calc R
C22 C 0.19201(15) 0.2217(6) 0.02709(16) 0.0268(9) Uani 1 1 d .
H22 H 0.2156 0.2519 0.0569 0.032 Uiso 1 1 calc R
C23 C 0.15436(14) 0.3282(5) 0.00595(15) 0.0238(8) Uani 1 1 d .
C24 C -0.00683(14) -0.6809(5) -0.14446(14) 0.0216(8) Uani 1 1 d .
C25 C -0.03445(14) -0.7786(5) -0.18298(15) 0.0232(8) Uani 1 1 d .
H25 H -0.0300 -0.7740 -0.2177 0.028 Uiso 1 1 calc R
C26 C -0.06996(14) -0.8864(5) -0.16763(16) 0.0252(9) Uani 1 1 d .
H26 H -0.0923 -0.9596 -0.1903 0.030 Uiso 1 1 calc R
C27 C -0.06829(14) -0.8724(5) -0.11634(16) 0.0247(8) Uani 1 1 d .
C28 C 0.06186(16) -0.2761(7) -0.24596(18) 0.0396(11) Uani 1 1 d .
H28A H 0.0592 -0.2002 -0.2766 0.048 Uiso 1 1 calc R
H28B H 0.0352 -0.2489 -0.2282 0.048 Uiso 1 1 calc R
H28C H 0.0601 -0.4020 -0.2564 0.048 Uiso 1 1 calc R
B1 B 0.11578(15) -0.3444(6) -0.16601(16) 0.0189(9) Uani 1 1 d .

loop_
_atom_site_aniso_label
_atom_site_aniso_U_11
_atom_site_aniso_U_22
_atom_site_aniso_U_33
_atom_site_aniso_U_23
_atom_site_aniso_U_13
_atom_site_aniso_U_12
Br1 0.0363(2) 0.0268(2) 0.0405(3) -0.01304(19) 0.0028(2) 0.00130(18)
Br2 0.0334(2) 0.0437(3) 0.0392(3) 0.0050(2) 0.0144(2) -0.0143(2)
Br3 0.0361(2) 0.0426(3) 0.0350(2) -0.0018(2) 0.0084(2) 0.0205(2)
S4 0.0264(5) 0.0211(5) 0.0260(5) -0.0045(4) -0.0005(4) 0.0024(4)
S5 0.0261(5) 0.0343(6) 0.0221(5) -0.0020(4) 0.0078(4) -0.0094(4)
S6 0.0297(5) 0.0247(5) 0.0299(5) 0.0028(4) 0.0125(5) 0.0074(4)
O1 0.0216(13) 0.0202(14) 0.0225(13) 0.0014(11) 0.0032(11) -0.0016(11)
N1 0.0192(15) 0.0163(16) 0.0195(15) 0.0000(13) 0.0066(13) -0.0010(12)
N2 0.0186(15) 0.0160(16) 0.0231(16) 0.0014(13) 0.0072(13) 0.0003(12)
N3 0.0177(15) 0.0159(16) 0.0214(15) -0.0010(13) 0.0055(13) -0.0003(12)
C1 0.0183(18) 0.0183(19) 0.0169(17) 0.0017(14) 0.0018(15) 0.0006(14)
C2 0.0229(19) 0.023(2) 0.0183(18) -0.0011(15) 0.0058(16) -0.0051(16)
C3 0.026(2) 0.0171(19) 0.0171(18) -0.0008(15) 0.0028(16) 0.0017(15)
C4 0.0213(18) 0.0171(19) 0.0189(18) 0.0018(15) 0.0072(16) 0.0026(15)
C5 0.0197(18) 0.022(2) 0.0213(18) 0.0044(15) 0.0055(16) 0.0012(15)
C6 0.0198(18) 0.0182(19) 0.0227(19) 0.0033(15) 0.0071(16) -0.0004(15)
C7 0.0176(18) 0.024(2) 0.028(2) 0.0007(17) 0.0048(17) -0.0018(15)
C8 0.0214(19) 0.023(2) 0.026(2) 0.0017(16) 0.0035(17) -0.0047(16)
C9 0.0200(18) 0.0169(19) 0.0238(19) 0.0002(15) 0.0049(16) -0.0029(15)
C10 0.0232(19) 0.0147(18) 0.0202(18) 0.0002(15) 0.0057(16) -0.0013(15)
C11 0.0230(19) 0.0153(18) 0.0252(19) 0.0014(15) 0.0084(17) 0.0001(15)
C12 0.023(2) 0.022(2) 0.030(2) -0.0025(17) 0.0111(18) 0.0023(16)
C13 0.0204(19) 0.023(2) 0.030(2) -0.0021(17) 0.0089(17) 0.0012(16)
C14 0.0175(18) 0.020(2) 0.0247(19) 0.0019(16) 0.0066(16) -0.0014(15)
C15 0.0158(17) 0.0205(19) 0.0213(18) 0.0008(15) 0.0048(15) -0.0006(14)
C16 0.0228(19) 0.024(2) 0.0200(18) 0.0017(16) 0.0056(16) 0.0044(16)
C17 0.024(2) 0.027(2) 0.032(2) 0.0019(18) 0.0100(18) -0.0007(17)
C18 0.023(2) 0.041(3) 0.032(2) -0.0004(19) 0.0131(19) 0.0026(18)
C19 0.023(2) 0.038(3) 0.024(2) -0.0039(18) 0.0061(18) 0.0120(18)
C20 0.0234(19) 0.0191(19) 0.0200(18) -0.0003(15) 0.0064(16) -0.0048(15)
C21 0.024(2) 0.027(2) 0.025(2) 0.0022(17) 0.0034(17) 0.0042(16)
C22 0.024(2) 0.030(2) 0.025(2) -0.0051(17) 0.0025(17) -0.0062(17)
C23 0.028(2) 0.018(2) 0.025(2) -0.0063(16) 0.0056(17) -0.0034(16)
C24 0.0239(19) 0.0179(19) 0.0247(19) 0.0003(15) 0.0090(17) -0.0011(15)
C25 0.0225(19) 0.024(2) 0.0234(19) -0.0026(16) 0.0054(17) -0.0022(16)
C26 0.022(2) 0.024(2) 0.029(2) -0.0059(17) 0.0041(18) -0.0024(16)
C27 0.0187(19) 0.022(2) 0.035(2) 0.0007(17) 0.0088(18) -0.0041(15)
C28 0.031(2) 0.042(3) 0.041(3) 0.017(2) -0.005(2) -0.008(2)
B1 0.018(2) 0.017(2) 0.023(2) 0.0010(17) 0.0076(18) 0.0014(16)

loop_
_atom_type_symbol
_atom_type_description
_atom_type_scat_dispersion_real
_atom_type_scat_dispersion_imag
_atom_type_scat_source
C C 0.0033 0.0016 'International Tables Vol C Tables 4.2.6.8 and 6.1.1.4'
H H 0.0000 0.0000 'International Tables Vol C Tables 4.2.6.8 and 6.1.1.4'
S S 0.1246 0.1234 'International Tables Vol C Tables 4.2.6.8 and 6.1.1.4'
Br Br -0.2901 2.4595 'International Tables Vol C Tables 4.2.6.8 and 6.1.1.4'
N N 0.0061 0.0033 'International Tables Vol C Tables 4.2.6.8 and 6.1.1.4'
B B 0.0013 0.0007 'International Tables Vol C Tables 4.2.6.8 and 6.1.1.4'
O O 0.0106 0.0060 'International Tables Vol C Tables 4.2.6.8 and 6.1.1.4'

loop_
_geom_angle_atom_site_label_1
_geom_angle_atom_site_label_2
_geom_angle_atom_site_label_3
_geom_angle
C23 S4 C20 91.4(2)
C27 S5 C24 91.4(2)
C19 S6 C16 90.8(2)
C28 O1 B1 116.5(3)
C4 N1 C1 111.7(3)
C4 N1 B1 123.7(3)
C1 N1 B1 124.5(3)
C6 N2 C9 111.4(3)
C6 N2 B1 123.5(3)
C9 N2 B1 125.0(3)
C11 N3 C14 112.1(3)
C11 N3 B1 122.9(3)
C14 N3 B1 125.0(3)
N1 C1 C15 119.4(3)
N1 C1 C2 105.7(3)
C15 C1 C2 133.6(3)
C3 C2 C1 108.4(3)
C3 C2 H2 125.8
C1 C2 H2 125.8
C2 C3 C4 107.7(3)
C2 C3 H3 126.2
C4 C3 H3 126.2
N1 C4 C5 118.3(3)
N1 C4 C3 106.2(3)
C5 C4 C3 134.4(3)
C6 C5 C4 118.5(3)
C6 C5 C16 117.9(3)
C4 C5 C16 123.3(4)
N2 C6 C5 119.0(3)
N2 C6 C7 106.3(3)
C5 C6 C7 133.2(3)
C8 C7 C6 107.6(3)
C8 C7 H7 126.2
C6 C7 H7 126.2
C7 C8 C9 108.4(4)
C7 C8 H8 125.8
C9 C8 H8 125.8
N2 C9 C8 106.1(3)
N2 C9 C10 118.5(3)
C8 C9 C10 134.7(4)
C11 C10 C9 118.4(3)
C11 C10 C20 121.5(3)
C9 C10 C20 119.8(3)
N3 C11 C10 119.6(3)
N3 C11 C12 105.5(3)
C10 C11 C12 133.3(4)
C13 C12 C11 108.1(4)
C13 C12 H12 126.0
C11 C12 H12 126.0
C12 C13 C14 108.3(3)
C12 C13 H13 125.9
C14 C13 H13 125.9
N3 C14 C15 118.7(3)
N3 C14 C13 105.6(3)
C15 C14 C13 134.8(3)
C1 C15 C14 118.7(3)
C1 C15 C24 117.5(3)
C14 C15 C24 123.2(3)
C17 C16 C5 127.1(4)
C17 C16 S6 110.8(3)
C5 C16 S6 122.1(3)
C16 C17 C18 113.1(4)
C16 C17 H17 123.4
C18 C17 H17 123.4
C19 C18 C17 112.4(4)
C19 C18 H18 123.8
C17 C18 H18 123.8
C18 C19 S6 112.9(3)
C18 C19 Br3 127.9(3)
S6 C19 Br3 119.2(3)
C21 C20 C10 129.3(4)
C21 C20 S4 110.7(3)
C10 C20 S4 120.0(3)
C20 C21 C22 113.4(4)
C20 C21 H21 123.3
C22 C21 H21 123.3
C23 C22 C21 111.7(4)
C23 C22 H22 124.2
C21 C22 H22 124.2
C22 C23 S4 112.8(3)
C22 C23 Br1 127.3(3)
S4 C23 Br1 119.8(2)
C25 C24 C15 127.9(3)
C25 C24 S5 109.4(3)
C15 C24 S5 122.5(3)
C24 C25 C26 115.1(4)
C24 C25 H25 122.5
C26 C25 H25 122.5
C27 C26 C25 111.1(4)
C27 C26 H26 124.5
C25 C26 H26 124.5
C26 C27 S5 113.0(3)
C26 C27 Br2 126.4(3)
S5 C27 Br2 120.6(3)
O1 C28 H28A 109.5
O1 C28 H28B 109.5
H28A C28 H28B 109.5
O1 C28 H28C 109.5
H28A C28 H28C 109.5
H28B C28 H28C 109.5
O1 B1 N2 110.4(3)
O1 B1 N1 115.3(3)
N2 B1 N1 104.7(3)
O1 B1 N3 116.7(3)
N2 B1 N3 104.6(3)
N1 B1 N3 103.9(3)

loop_
_geom_bond_atom_site_label_1
_geom_bond_atom_site_label_2
_geom_bond_distance
Br1 C23 1.874(5)
Br2 C27 1.875(4)
Br3 C19 1.877(5)
S4 C23 1.710(5)
S4 C20 1.731(4)
S5 C27 1.710(4)
S5 C24 1.734(4)
S6 C19 1.726(4)
S6 C16 1.727(5)
O1 C28 1.393(5)
O1 B1 1.426(5)
N1 C4 1.364(5)
N1 C1 1.368(5)
N1 B1 1.505(6)
N2 C6 1.365(5)
N2 C9 1.367(5)
N2 B1 1.492(6)
N3 C11 1.362(5)
N3 C14 1.362(5)
N3 B1 1.510(5)
C1 C15 1.412(5)
C1 C2 1.431(6)
C2 C3 1.375(5)
C2 H2 0.9500
C3 C4 1.431(6)
C3 H3 0.9500
C4 C5 1.428(5)
C5 C6 1.419(6)
C5 C16 1.462(5)
C6 C7 1.433(6)
C7 C8 1.375(6)
C7 H7 0.9500
C8 C9 1.424(6)
C8 H8 0.9500
C9 C10 1.425(5)
C10 C11 1.418(5)
C10 C20 1.465(5)
C11 C12 1.447(5)
C12 C13 1.359(6)
C12 H12 0.9500
C13 C14 1.442(5)
C13 H13 0.9500
C14 C15 1.425(6)
C15 C24 1.461(5)
C16 C17 1.374(5)
C17 C18 1.409(6)
C17 H17 0.9500
C18 C19 1.335(6)
C18 H18 0.9500
C20 C21 1.364(6)
C21 C22 1.421(6)
C21 H21 0.9500
C22 C23 1.352(6)
C22 H22 0.9500
C24 C25 1.364(6)
C25 C26 1.402(5)
C25 H25 0.9500
C26 C27 1.350(6)
C26 H26 0.9500
C28 H28A 0.9800
C28 H28B 0.9800
C28 H28C 0.9800

loop_
_geom_torsion_atom_site_label_1
_geom_torsion_atom_site_label_2
_geom_torsion_atom_site_label_3
_geom_torsion_atom_site_label_4
_geom_torsion
C4 N1 C1 C15 163.0(3)
B1 N1 C1 C15 -15.4(5)
C4 N1 C1 C2 -5.8(4)
B1 N1 C1 C2 175.8(3)
N1 C1 C2 C3 2.6(4)
C15 C1 C2 C3 -163.8(4)
C1 C2 C3 C4 1.3(4)
C1 N1 C4 C5 -163.3(3)
B1 N1 C4 C5 15.1(5)
C1 N1 C4 C3 6.6(4)
B1 N1 C4 C3 -175.0(3)
C2 C3 C4 N1 -4.7(4)
C2 C3 C4 C5 162.8(4)
N1 C4 C5 C6 11.5(5)
C3 C4 C5 C6 -154.9(4)
N1 C4 C5 C16 -175.4(3)
C3 C4 C5 C16 18.2(6)
C9 N2 C6 C5 162.6(3)
B1 N2 C6 C5 -15.3(5)
C9 N2 C6 C7 -5.2(4)
B1 N2 C6 C7 177.0(3)
C4 C5 C6 N2 -11.5(5)
C16 C5 C6 N2 175.0(3)
C4 C5 C6 C7 152.3(4)
C16 C5 C6 C7 -21.2(6)
N2 C6 C7 C8 3.1(4)
C5 C6 C7 C8 -162.2(4)
C6 C7 C8 C9 0.0(4)
C6 N2 C9 C8 5.1(4)
B1 N2 C9 C8 -177.1(3)
C6 N2 C9 C10 -166.1(3)
B1 N2 C9 C10 11.7(5)
C7 C8 C9 N2 -3.0(4)
C7 C8 C9 C10 166.1(4)
N2 C9 C10 C11 11.5(5)
C8 C9 C10 C11 -156.6(4)
N2 C9 C10 C20 -175.0(3)
C8 C9 C10 C20 17.0(6)
C14 N3 C11 C10 160.2(3)
B1 N3 C11 C10 -18.7(5)
C14 N3 C11 C12 -7.4(4)
B1 N3 C11 C12 173.7(3)
C9 C10 C11 N3 -7.9(5)
C20 C10 C11 N3 178.6(3)
C9 C10 C11 C12 155.5(4)
C20 C10 C11 C12 -17.9(7)
N3 C11 C12 C13 4.1(4)
C10 C11 C12 C13 -161.0(4)
C11 C12 C13 C14 0.4(5)
C11 N3 C14 C15 -162.8(3)
B1 N3 C14 C15 16.0(5)
C11 N3 C14 C13 7.6(4)
B1 N3 C14 C13 -173.5(3)
C12 C13 C14 N3 -4.7(4)
C12 C13 C14 C15 163.4(4)
N1 C1 C15 C14 -7.8(5)
C2 C1 C15 C14 157.2(4)
N1 C1 C15 C24 -179.4(3)
C2 C1 C15 C24 -14.4(6)
N3 C14 C15 C1 7.5(5)
C13 C14 C15 C1 -159.5(4)
N3 C14 C15 C24 178.6(4)
C13 C14 C15 C24 11.7(7)
C6 C5 C16 C17 -49.4(6)
C4 C5 C16 C17 137.4(4)
C6 C5 C16 S6 128.6(3)
C4 C5 C16 S6 -44.6(5)
C19 S6 C16 C17 0.0(3)
C19 S6 C16 C5 -178.2(3)
C5 C16 C17 C18 178.8(4)
S6 C16 C17 C18 0.6(5)
C16 C17 C18 C19 -1.3(6)
C17 C18 C19 S6 1.3(5)
C17 C18 C19 Br3 -176.9(3)
C16 S6 C19 C18 -0.8(4)
C16 S6 C19 Br3 177.6(3)
C11 C10 C20 C21 131.7(4)
C9 C10 C20 C21 -41.6(6)
C11 C10 C20 S4 -50.6(5)
C9 C10 C20 S4 136.1(3)
C23 S4 C20 C21 -1.3(3)
C23 S4 C20 C10 -179.4(3)
C10 C20 C21 C22 179.6(4)
S4 C20 C21 C22 1.7(4)
C20 C21 C22 C23 -1.3(5)
C21 C22 C23 S4 0.3(4)
C21 C22 C23 Br1 179.6(3)
C20 S4 C23 C22 0.5(3)
C20 S4 C23 Br1 -178.8(2)
C1 C15 C24 C25 -50.2(6)
C14 C15 C24 C25 138.5(4)
C1 C15 C24 S5 123.4(3)
C14 C15 C24 S5 -47.8(5)
C27 S5 C24 C25 0.6(3)
C27 S5 C24 C15 -174.1(3)
C15 C24 C25 C26 174.6(4)
S5 C24 C25 C26 0.3(5)
C24 C25 C26 C27 -1.4(5)
C25 C26 C27 S5 1.8(5)
C25 C26 C27 Br2 179.5(3)
C24 S5 C27 C26 -1.4(3)
C24 S5 C27 Br2 -179.3(3)
C28 O1 B1 N2 173.8(3)
C28 O1 B1 N1 55.3(5)
C28 O1 B1 N3 -67.0(5)
C6 N2 B1 O1 -88.8(4)
C9 N2 B1 O1 93.6(4)
C6 N2 B1 N1 35.9(4)
C9 N2 B1 N1 -141.6(3)
C6 N2 B1 N3 144.9(3)
C9 N2 B1 N3 -32.7(5)
C4 N1 B1 O1 85.6(4)
C1 N1 B1 O1 -96.2(4)
C4 N1 B1 N2 -35.9(5)
C1 N1 B1 N2 142.2(3)
C4 N1 B1 N3 -145.5(3)
C1 N1 B1 N3 32.7(5)
C11 N3 B1 O1 -86.4(5)
C14 N3 B1 O1 94.9(5)
C11 N3 B1 N2 35.9(5)
C14 N3 B1 N2 -142.8(3)
C11 N3 B1 N1 145.5(3)
C14 N3 B1 N1 -33.2(5)
